data_1543782
loop_
_publ_author_name
'Mastalir, Matthias'
'St\"oger, Berthold'
'Pittenauer, Ernst'
'Allmaier, G\"unter'
'Kirchner, Karl'

_publ_section_title
;
 Air-Stable Triazine-Based Ni(II) PNP Pincer Complexes As Catalysts for
 the Suzuki-Miyaura Cross-Coupling.
;
_journal_issue 13
_journal_name_full 'Organic letters'
_journal_page_first 3186
_journal_page_last 3189
_journal_paper_doi 10.1021/acs.orglett.6b01398
_journal_volume 18
_journal_year 2016
_chemical_formula_sum 'C20 H40 Cl N5 Ni O2 P2'
_chemical_formula_weight 538.7
_chemical_name_systematic ' ?'
_space_group_IT_number 14
_symmetry_cell_setting monoclinic
_symmetry_Int_Tables_number 14
_symmetry_space_group_name_Hall '-P 2yn'
_symmetry_space_group_name_H-M 'P 1 21/n 1'
_audit_creation_method 'Jana2006 Version : 25/10/2015'
_cell_angle_alpha 90
_cell_angle_beta 113.927(2)
_cell_angle_gamma 90
_cell_formula_units_Z 8
_cell_length_a 17.951(4)
_cell_length_b 14.649(4)
_cell_length_c 22.079(5)
_cell_measurement_reflns_used 9801
_cell_measurement_temperature 100
_cell_measurement_theta_max 26.81
_cell_measurement_theta_min 2.35
_cell_volume 5307(2)
_diffrn_ambient_temperature 100
_diffrn_measured_fraction_theta_full 1
_diffrn_measured_fraction_theta_max 1
_diffrn_measurement_device 'four-circle diffractometer'
_diffrn_measurement_device_type 'Bruker KAPPA APEX II CCD'
_diffrn_measurement_method '\w- and \f-scans'
_diffrn_radiation_monochromator graphite
_diffrn_radiation_probe x-ray
_diffrn_radiation_source 'X-ray tube'
_diffrn_radiation_type 'Mo K\a'
_diffrn_radiation_wavelength 0.71073
_diffrn_reflns_av_R_equivalents 0.064
_diffrn_reflns_av_unetI/netI 0.042
_diffrn_reflns_limit_h_max 24
_diffrn_reflns_limit_h_min -23
_diffrn_reflns_limit_k_max 19
_diffrn_reflns_limit_k_min -19
_diffrn_reflns_limit_l_max 29
_diffrn_reflns_limit_l_min -29
_diffrn_reflns_number 84238
_diffrn_reflns_theta_full 28.38
_diffrn_reflns_theta_max 28.38
_diffrn_reflns_theta_min 1.72
_exptl_absorpt_coefficient_mu 0.978
_exptl_absorpt_correction_T_max 0.96
_exptl_absorpt_correction_T_min 0.64
_exptl_absorpt_correction_type multi-scan
_exptl_absorpt_process_details SADABS
_exptl_crystal_colour 'translucent yellow'
_exptl_crystal_density_diffrn 1.3483
_exptl_crystal_description plate
_exptl_crystal_F_000 2288
_exptl_crystal_size_max 0.50
_exptl_crystal_size_mid 0.39
_exptl_crystal_size_min 0.04
_refine_diff_density_max 1.66
_refine_diff_density_min -0.99
_refine_ls_extinction_method none
_refine_ls_goodness_of_fit_gt 2.00
_refine_ls_goodness_of_fit_ref 1.81
_refine_ls_hydrogen_treatment mixed
_refine_ls_number_constraints 312
_refine_ls_number_parameters 568
_refine_ls_number_reflns 13463
_refine_ls_number_restraints 3
_refine_ls_R_factor_all 0.0775
_refine_ls_R_factor_gt 0.0556
_refine_ls_shift/su_max 0.0448
_refine_ls_shift/su_mean 0.0038
_refine_ls_structure_factor_coef F
_refine_ls_weighting_details w=1/(\s^2^(F)+0.0004F^2^)
_refine_ls_weighting_scheme sigma
_refine_ls_wR_factor_gt 0.0662
_refine_ls_wR_factor_ref 0.0680
_reflns_number_gt 10593
_reflns_number_total 13463
_reflns_threshold_expression I>3\s(I)
_cod_data_source_file ol6b01398_si_001.cif
_cod_data_source_block 3_PNP_NiCl_deprotonated
_cod_depositor_comments
;
The following automatic conversions were performed:

'_diffrn_radiation_probe' value 'X-ray' changed to 'x-ray' according
to
/usr/data/users/saulius/crontab/automatic-downloads/current/ACS/lib/dictionaries/cif_core.dic
dictionary named 'cif_core.dic' version 2.4.2 from 2011-04-26.

Automatic conversion script
Id: cif_fix_values 4268 2015-11-12 08:31:59Z antanas 
;
_cod_original_sg_symbol_Hall '-P 2yabc'
_cod_original_formula_sum 'C20 H40 Cl1 N5 Ni1 O2 P2'
_cod_database_code 1543782

loop_
_space_group_symop_id
_space_group_symop_operation_xyz
1 x,y,z
2 -x+1/2,y+1/2,-z+1/2
3 -x,-y,-z
4 x+1/2,-y+1/2,z+1/2

loop_
_atom_site_label
_atom_site_type_symbol
_atom_site_fract_x
_atom_site_fract_y
_atom_site_fract_z
_atom_site_adp_type
_atom_site_U_iso_or_equiv
_atom_site_site_symmetry_multiplicity
_atom_site_occupancy
_atom_site_calc_flag
Ni1 Ni 0.66628(3) 0.18205(3) 0.12405(3) Uani 0.01966(18) 4 1 d
Cl1 Cl 0.60073(10) 0.17941(10) 0.01674(6) Uani 0.0519(6) 4 1 d
P1 P 0.68333(6) 0.33089(7) 0.13583(5) Uani 0.0192(3) 4 1 d
P2 P 0.65605(6) 0.03555(6) 0.13562(5) Uani 0.0176(3) 4 1 d
N1 N 0.72223(19) 0.1786(2) 0.21701(15) Uani 0.0172(11) 4 1 d
N2 N 0.7900(2) 0.2561(2) 0.31915(16) Uani 0.0219(12) 4 1 d
N3 N 0.7727(2) 0.0937(2) 0.31890(17) Uani 0.0220(12) 4 1 d
N4 N 0.7426(2) 0.3339(2) 0.21893(16) Uani 0.0192(12) 4 1 d
N5 N 0.70516(19) 0.0186(2) 0.21850(16) Uani 0.0181(12) 4 1 d
C1 C 0.7530(2) 0.2545(3) 0.25385(19) Uani 0.0185(13) 4 1 d
C2 C 0.7976(2) 0.1735(3) 0.3486(2) Uani 0.0230(14) 4 1 d
C3 C 0.7337(2) 0.0949(3) 0.25153(19) Uani 0.0185(14) 4 1 d
C4 C 0.7446(3) 0.3926(3) 0.0995(2) Uani 0.0270(16) 4 1 d
C5 C 0.8234(4) 0.3389(4) 0.1113(3) Uani 0.060(3) 4 1 d
C6 C 0.6988(4) 0.4142(4) 0.0264(2) Uani 0.047(2) 4 1 d
C7 C 0.5949(2) 0.4031(3) 0.1261(2) Uani 0.0251(16) 4 1 d
C8 C 0.5687(3) 0.3869(4) 0.1840(2) Uani 0.039(2) 4 1 d
C9 C 0.5235(3) 0.3875(4) 0.0596(2) Uani 0.044(2) 4 1 d
C10 C 0.7049(2) -0.0452(3) 0.09963(19) Uani 0.0220(14) 4 1 d
C11 C 0.7904(3) -0.0107(3) 0.1122(2) Uani 0.0339(19) 4 1 d
C12 C 0.6539(3) -0.0638(3) 0.0257(2) Uani 0.0294(17) 4 1 d
C13 C 0.5507(2) -0.0003(3) 0.1134(2) Uani 0.0229(15) 4 1 d
C14 C 0.5053(3) 0.0738(3) 0.1341(2) Uani 0.0298(17) 4 1 d
C15 C 0.5433(3) -0.0948(3) 0.1413(3) Uani 0.0345(19) 4 1 d
C16 C 0.8392(3) 0.1748(3) 0.4232(2) Uani 0.0360(18) 4 1 d
Ni2 Ni 0.17840(3) 0.14013(3) 0.11809(3) Uani 0.01757(17) 4 1 d
Cl2 Cl 0.12394(9) 0.14476(9) 0.01084(6) Uani 0.0448(5) 4 1 d
P3 P 0.15901(6) -0.00561(6) 0.13006(5) Uani 0.0190(4) 4 1 d
P4 P 0.20579(6) 0.28544(7) 0.12900(5) Uani 0.0181(3) 4 1 d
N6 N 0.23095(18) 0.1411(2) 0.21101(15) Uani 0.0152(11) 4 1 d
N7 N 0.2846(2) 0.0598(2) 0.31374(17) Uani 0.0219(12) 4 1 d
N8 N 0.2954(2) 0.2237(2) 0.31290(16) Uani 0.0203(12) 4 1 d
N9 N 0.2151(2) -0.0157(2) 0.21352(17) Uani 0.0196(12) 4 1 d
N10 N 0.24985(19) 0.3009(2) 0.21278(16) Uani 0.0183(12) 4 1 d
C17 C 0.2450(2) 0.0624(3) 0.2482(2) Uani 0.0189(14) 4 1 d
C18 C 0.3076(2) 0.1424(3) 0.3436(2) Uani 0.0217(14) 4 1 d
C19 C 0.2593(2) 0.2224(3) 0.24512(19) Uani 0.0181(14) 4 1 d
C20 C 0.1992(3) -0.0940(2) 0.0933(2) Uani 0.0280(18) 4 1 d
C21 C 0.2842(3) -0.0667(3) 0.1010(3) Uani 0.045(2) 4 1 d
C22 C 0.1413(4) -0.1088(3) 0.0198(2) Uani 0.044(2) 4 1 d
C23 C 0.0540(2) -0.0362(3) 0.1173(2) Uani 0.0272(16) 4 1 d
C24 C 0.0208(3) 0.0366(3) 0.1491(3) Uani 0.037(2) 4 1 d
C25 C 0.0463(3) -0.1302(3) 0.1435(3) Uani 0.040(2) 4 1 d
C26 C 0.2794(2) 0.3218(3) 0.0955(2) Uani 0.0212(14) 4 1 d
C27 C 0.3122(3) 0.4184(3) 0.1165(3) Uani 0.0303(18) 4 1 d
C28 C 0.3505(3) 0.2532(3) 0.1153(2) Uani 0.0327(19) 4 1 d
C29 C 0.1203(2) 0.3660(3) 0.0988(2) Uani 0.0239(15) 4 1 d
C30 C 0.0504(3) 0.3271(3) 0.1141(3) Uani 0.0347(19) 4 1 d
C31 C 0.0914(3) 0.3879(3) 0.0256(2) Uani 0.0322(17) 4 1 d
C32 C 0.3530(3) 0.1419(3) 0.4170(2) Uani 0.0316(17) 4 1 d
O1 O 0.5518(2) 0.0370(2) 0.37220(18) Uani 0.0468(15) 4 1 d
O2 O 0.5252(2) 0.1814(3) 0.2789(2) Uani 0.0520(17) 4 1 d
C33 C 0.6155(3) 0.0851(4) 0.3659(3) Uani 0.052(2) 4 1 d
C34 C 0.5921(3) 0.1801(4) 0.3424(3) Uani 0.049(2) 4 1 d
C35 C 0.4593(3) 0.1301(4) 0.2816(3) Uani 0.052(3) 4 1 d
C36 C 0.4841(3) 0.0352(4) 0.3087(3) Uani 0.053(2) 4 1 d
O3 O 0.0149(2) 0.2597(3) 0.26838(19) Uani 0.0596(18) 4 1 d
O4 O 0.0590(2) 0.1075(3) 0.3561(2) Uani 0.062(2) 4 1 d
C37 C 0.0935(3) 0.2221(4) 0.2924(3) Uani 0.046(2) 4 1 d
C38 C 0.1157(3) 0.1757(4) 0.3573(3) Uani 0.050(2) 4 1 d
C39 C -0.0189(3) 0.1466(4) 0.3342(4) Uani 0.066(3) 4 1 d
C40 C -0.0441(3) 0.1889(5) 0.2647(3) Uani 0.063(3) 4 1 d
H1c4 H 0.757884 0.450546 0.121641 Uiso 0.0324 4 1 d
H1c5 H 0.854036 0.33059 0.158026 Uiso 0.0718 4 1 d
H2c5 H 0.809478 0.280426 0.090068 Uiso 0.0718 4 1 d
H3c5 H 0.855525 0.372404 0.093167 Uiso 0.0718 4 1 d
H1c6 H 0.657702 0.459257 0.020924 Uiso 0.0563 4 1 d
H2c6 H 0.736178 0.437367 0.008997 Uiso 0.0563 4 1 d
H3c6 H 0.67349 0.359671 0.002937 Uiso 0.0563 4 1 d
H1c7 H 0.611583 0.46555 0.127031 Uiso 0.0301 4 1 d
H1c8 H 0.611966 0.405065 0.224977 Uiso 0.0469 4 1 d
H2c8 H 0.52085 0.422401 0.176936 Uiso 0.0469 4 1 d
H3c8 H 0.556893 0.323378 0.18611 Uiso 0.0469 4 1 d
H1c9 H 0.53335 0.419029 0.025443 Uiso 0.0533 4 1 d
H2c9 H 0.517718 0.323386 0.049945 Uiso 0.0533 4 1 d
H3c9 H 0.474425 0.410404 0.061609 Uiso 0.0533 4 1 d
H1c10 H 0.709238 -0.103161 0.121124 Uiso 0.0264 4 1 d
H1c11 H 0.82045 -0.000355 0.158784 Uiso 0.0407 4 1 d
H2c11 H 0.818077 -0.055378 0.097127 Uiso 0.0407 4 1 d
H3c11 H 0.786197 0.04546 0.088586 Uiso 0.0407 4 1 d
H1c12 H 0.605637 -0.097039 0.020761 Uiso 0.0353 4 1 d
H2c12 H 0.638683 -0.006829 0.002403 Uiso 0.0353 4 1 d
H3c12 H 0.68533 -0.099025 0.007899 Uiso 0.0353 4 1 d
H1c13 H 0.525548 -0.007501 0.066156 Uiso 0.0275 4 1 d
H1c14 H 0.504501 0.129348 0.110763 Uiso 0.0358 4 1 d
H2c14 H 0.450382 0.054235 0.123579 Uiso 0.0358 4 1 d
H3c14 H 0.532533 0.084282 0.180945 Uiso 0.0358 4 1 d
H1c15 H 0.567752 -0.14018 0.123838 Uiso 0.0415 4 1 d
H2c15 H 0.570791 -0.0938 0.18879 Uiso 0.0415 4 1 d
H3c15 H 0.486828 -0.109167 0.128794 Uiso 0.0415 4 1 d
H1c16 H 0.839959 0.236075 0.438814 Uiso 0.0431 4 1 d
H2c16 H 0.810124 0.136088 0.44117 Uiso 0.0431 4 1 d
H3c16 H 0.894128 0.153073 0.436982 Uiso 0.0431 4 1 d
H1c20 H 0.202713 -0.151045 0.115718 Uiso 0.0336 4 1 d
H1c21 H 0.320893 -0.069726 0.146913 Uiso 0.0539 4 1 d
H2c21 H 0.302438 -0.107651 0.075863 Uiso 0.0539 4 1 d
H3c21 H 0.283072 -0.005528 0.085073 Uiso 0.0539 4 1 d
H1c22 H 0.093372 -0.140596 0.017256 Uiso 0.0532 4 1 d
H2c22 H 0.125988 -0.050666 -0.001883 Uiso 0.0532 4 1 d
H3c22 H 0.168552 -0.14417 -0.001704 Uiso 0.0532 4 1 d
H1c23 H 0.022591 -0.038794 0.070251 Uiso 0.0326 4 1 d
H1c24 H 0.027474 0.095732 0.133286 Uiso 0.0442 4 1 d
H2c24 H -0.036018 0.025493 0.137709 Uiso 0.0442 4 1 d
H3c24 H 0.050035 0.034268 0.196379 Uiso 0.0442 4 1 d
H1c25 H 0.055812 -0.176246 0.116526 Uiso 0.0481 4 1 d
H2c25 H 0.085701 -0.136213 0.188371 Uiso 0.0481 4 1 d
H3c25 H -0.00753 -0.137403 0.14213 Uiso 0.0481 4 1 d
H1c26 H 0.250487 0.322974 0.048171 Uiso 0.0254 4 1 d
H1c27 H 0.268026 0.461276 0.099812 Uiso 0.0363 4 1 d
H2c27 H 0.337297 0.421897 0.16399 Uiso 0.0363 4 1 d
H3c27 H 0.351692 0.432562 0.098901 Uiso 0.0363 4 1 d
H1c28 H 0.330692 0.195625 0.094187 Uiso 0.0393 4 1 d
H2c28 H 0.39132 0.276085 0.101476 Uiso 0.0393 4 1 d
H3c28 H 0.373912 0.24532 0.162501 Uiso 0.0393 4 1 d
H1c29 H 0.138836 0.422919 0.12145 Uiso 0.0287 4 1 d
H1c30 H 0.070142 0.312967 0.160431 Uiso 0.0416 4 1 d
H2c30 H 0.00749 0.371455 0.102791 Uiso 0.0416 4 1 d
H3c30 H 0.029871 0.272636 0.088587 Uiso 0.0416 4 1 d
H1c31 H 0.132772 0.422049 0.018465 Uiso 0.0387 4 1 d
H2c31 H 0.08104 0.332086 0.000728 Uiso 0.0387 4 1 d
H3c31 H 0.042298 0.423283 0.011431 Uiso 0.0387 4 1 d
H1c32 H 0.410319 0.136123 0.428088 Uiso 0.0379 4 1 d
H2c32 H 0.342903 0.197979 0.434958 Uiso 0.0379 4 1 d
H3c32 H 0.335039 0.091426 0.435389 Uiso 0.0379 4 1 d
H1c33 H 0.632733 0.053548 0.335702 Uiso 0.0627 4 1 d
H2c33 H 0.661675 0.086117 0.407868 Uiso 0.0627 4 1 d
H1c34 H 0.577329 0.21251 0.373737 Uiso 0.0588 4 1 d
H2c34 H 0.63789 0.210927 0.339817 Uiso 0.0588 4 1 d
H1c35 H 0.416155 0.126443 0.238146 Uiso 0.0628 4 1 d
H2c35 H 0.436919 0.161898 0.308473 Uiso 0.0628 4 1 d
H1c36 H 0.438699 0.005181 0.312643 Uiso 0.0633 4 1 d
H2c36 H 0.498354 0.000277 0.278163 Uiso 0.0633 4 1 d
H1c37 H 0.132372 0.269364 0.296696 Uiso 0.0549 4 1 d
H2c37 H 0.096931 0.179342 0.260663 Uiso 0.0549 4 1 d
H1c38 H 0.168907 0.149014 0.370946 Uiso 0.0597 4 1 d
H2c38 H 0.12056 0.220261 0.390584 Uiso 0.0597 4 1 d
H1c39 H -0.019121 0.192979 0.364822 Uiso 0.0795 4 1 d
H2c39 H -0.057729 0.100653 0.332765 Uiso 0.0795 4 1 d
H1c40 H -0.044092 0.142496 0.23403 Uiso 0.0754 4 1 d
H2c40 H -0.097332 0.215637 0.250879 Uiso 0.0754 4 1 d
H1n9 H 0.225(3) -0.0681(17) 0.234(2) Uiso 0.054(17) 4 1 d
H1n4 H 0.7677(13) 0.3808(8) 0.2427(15) Uiso 0.032(13) 4 1 d

loop_
_atom_site_aniso_label
_atom_site_aniso_type_symbol
_atom_site_aniso_U_11
_atom_site_aniso_U_22
_atom_site_aniso_U_33
_atom_site_aniso_U_12
_atom_site_aniso_U_13
_atom_site_aniso_U_23
Ni1 Ni 0.0229(3) 0.0120(2) 0.0209(3) -0.00375(19) 0.0057(2) 0.0008(2)
Cl1 Cl 0.0720(10) 0.0342(6) 0.0360(7) -0.0054(6) 0.0079(7) 0.0008(6)
P1 P 0.0197(5) 0.0135(4) 0.0225(5) -0.0041(4) 0.0065(4) 0.0006(4)
P2 P 0.0178(5) 0.0122(4) 0.0210(5) -0.0018(4) 0.0061(4) 0.0010(4)
N1 N 0.0179(16) 0.0105(13) 0.0203(16) -0.0034(12) 0.0047(14) 0.0013(13)
N2 N 0.0214(17) 0.0165(16) 0.0242(17) -0.0016(14) 0.0054(15) -0.0017(14)
N3 N 0.0198(17) 0.0221(17) 0.0247(17) 0.0046(14) 0.0096(15) 0.0040(14)
N4 N 0.0203(17) 0.0119(15) 0.0239(17) -0.0048(13) 0.0072(15) -0.0025(13)
N5 N 0.0148(16) 0.0164(16) 0.0241(17) -0.0010(12) 0.0090(14) 0.0019(13)
C1 C 0.0151(19) 0.0135(18) 0.0269(19) -0.0010(15) 0.0086(17) 0.0021(15)
C2 C 0.020(2) 0.023(2) 0.026(2) 0.0033(17) 0.0085(18) 0.0017(17)
C3 C 0.0121(19) 0.021(2) 0.025(2) -0.0018(14) 0.0095(16) 0.0027(16)
C4 C 0.031(2) 0.020(2) 0.032(2) -0.0027(17) 0.014(2) -0.0007(18)
C5 C 0.056(4) 0.047(3) 0.100(5) 0.010(3) 0.056(4) 0.014(3)
C6 C 0.064(4) 0.040(3) 0.040(3) -0.014(3) 0.024(3) 0.003(2)
C7 C 0.019(2) 0.0167(19) 0.038(2) -0.0015(15) 0.010(2) 0.0021(18)
C8 C 0.025(2) 0.045(3) 0.049(3) 0.001(2) 0.016(2) 0.000(2)
C9 C 0.031(3) 0.040(3) 0.048(3) -0.002(2) 0.002(2) 0.009(3)
C10 C 0.019(2) 0.025(2) 0.026(2) 0.0037(16) 0.0131(17) 0.0029(17)
C11 C 0.026(2) 0.037(3) 0.044(3) -0.0063(19) 0.020(2) -0.006(2)
C12 C 0.037(3) 0.026(2) 0.026(2) 0.0054(19) 0.014(2) -0.0002(18)
C13 C 0.020(2) 0.0195(19) 0.027(2) -0.0006(16) 0.0068(18) 0.0036(18)
C14 C 0.024(2) 0.031(2) 0.035(3) 0.0004(18) 0.012(2) -0.004(2)
C15 C 0.024(2) 0.020(2) 0.055(3) -0.0049(17) 0.011(2) 0.005(2)
C16 C 0.050(3) 0.024(2) 0.026(2) 0.003(2) 0.007(2) -0.0017(18)
Ni2 Ni 0.0168(2) 0.0114(2) 0.0242(3) -0.00039(19) 0.0080(2) -0.0006(2)
Cl2 Cl 0.0541(8) 0.0336(6) 0.0388(7) -0.0022(6) 0.0108(6) -0.0015(6)
P3 P 0.0195(5) 0.0123(4) 0.0256(5) -0.0026(4) 0.0097(4) -0.0016(4)
P4 P 0.0164(5) 0.0123(4) 0.0259(5) 0.0011(4) 0.0090(4) 0.0004(4)
N6 N 0.0126(15) 0.0095(13) 0.0244(16) 0.0011(11) 0.0084(14) -0.0016(13)
N7 N 0.0216(18) 0.0126(15) 0.0301(18) -0.0030(13) 0.0088(15) 0.0004(14)
N8 N 0.0198(17) 0.0149(15) 0.0260(17) 0.0006(13) 0.0091(15) 0.0009(14)
N9 N 0.0204(17) 0.0080(14) 0.0277(18) -0.0016(12) 0.0068(15) 0.0013(13)
N10 N 0.0171(16) 0.0122(15) 0.0279(17) -0.0034(12) 0.0114(15) -0.0009(13)
C17 C 0.0139(19) 0.0149(18) 0.030(2) -0.0013(15) 0.0108(17) 0.0007(16)
C18 C 0.0172(19) 0.0197(18) 0.029(2) 0.0010(16) 0.0096(18) -0.0015(17)
C19 C 0.0124(18) 0.0168(19) 0.026(2) -0.0010(14) 0.0092(17) 0.0013(16)
C20 C 0.048(3) 0.0073(17) 0.040(3) 0.0006(17) 0.029(2) 0.0014(17)
C21 C 0.050(3) 0.027(2) 0.080(4) 0.014(2) 0.049(3) 0.008(3)
C22 C 0.079(4) 0.025(2) 0.033(3) 0.005(3) 0.026(3) 0.000(2)
C23 C 0.021(2) 0.0195(19) 0.039(3) -0.0058(17) 0.010(2) -0.0009(19)
C24 C 0.023(2) 0.028(2) 0.063(3) -0.0012(19) 0.022(2) -0.007(2)
C25 C 0.026(2) 0.022(2) 0.072(4) -0.0016(19) 0.020(3) 0.008(2)
C26 C 0.023(2) 0.0159(17) 0.026(2) 0.0021(16) 0.0115(18) 0.0047(17)
C27 C 0.026(2) 0.027(2) 0.046(3) -0.0020(17) 0.023(2) 0.002(2)
C28 C 0.026(2) 0.024(2) 0.056(3) 0.0054(17) 0.024(2) 0.003(2)
C29 C 0.021(2) 0.0147(18) 0.034(2) -0.0003(16) 0.0094(19) -0.0009(18)
C30 C 0.023(2) 0.024(2) 0.060(3) 0.0019(18) 0.020(2) -0.002(2)
C31 C 0.024(2) 0.025(2) 0.042(3) 0.0060(18) 0.008(2) 0.002(2)
C32 C 0.040(3) 0.020(2) 0.032(2) 0.007(2) 0.011(2) 0.0028(19)
O1 O 0.045(2) 0.045(2) 0.053(2) 0.0081(18) 0.024(2) 0.0169(18)
O2 O 0.051(2) 0.048(2) 0.068(3) 0.0104(19) 0.036(2) 0.018(2)
C33 C 0.033(3) 0.064(4) 0.064(4) 0.018(3) 0.023(3) 0.009(3)
C34 C 0.033(3) 0.046(3) 0.074(4) 0.004(2) 0.028(3) 0.002(3)
C35 C 0.035(3) 0.045(3) 0.082(4) 0.013(2) 0.028(3) 0.023(3)
C36 C 0.034(3) 0.062(4) 0.069(4) 0.012(3) 0.029(3) 0.026(3)
O3 O 0.043(2) 0.079(3) 0.069(3) 0.023(2) 0.036(2) 0.024(2)
O4 O 0.039(2) 0.039(2) 0.119(4) 0.0092(17) 0.042(2) 0.022(2)
C37 C 0.032(3) 0.058(3) 0.052(3) -0.001(2) 0.021(3) -0.005(3)
C38 C 0.033(3) 0.055(3) 0.064(4) 0.000(3) 0.023(3) 0.004(3)
C39 C 0.042(3) 0.041(3) 0.138(6) 0.011(3) 0.060(4) 0.014(4)
C40 C 0.024(3) 0.090(5) 0.079(5) 0.015(3) 0.026(3) 0.000(4)

loop_
_atom_type_symbol
_atom_type_scat_dispersion_real
_atom_type_scat_dispersion_imag
_atom_type_scat_source
C 0.0033 0.0016 'International Tables Vol C tables 4.2.6.8 and 6.1.1.1'
H 0.0000 0.0000 'International Tables Vol C tables 4.2.6.8 and 6.1.1.1'
Cl 0.1484 0.1585 'International Tables Vol C tables 4.2.6.8 and 6.1.1.1'
N 0.0061 0.0033 'International Tables Vol C tables 4.2.6.8 and 6.1.1.1'
Ni 0.3393 1.1124 'International Tables Vol C tables 4.2.6.8 and 6.1.1.1'
O 0.0106 0.0060 'International Tables Vol C tables 4.2.6.8 and 6.1.1.1'
P 0.1023 0.0942 'International Tables Vol C tables 4.2.6.8 and 6.1.1.1'

loop_
_geom_angle_atom_site_label_1
_geom_angle_atom_site_label_2
_geom_angle_atom_site_label_3
_geom_angle
Cl1 Ni1 P1 97.70(5)
Cl1 Ni1 P2 94.37(5)
Cl1 Ni1 N1 177.40(10)
P1 Ni1 P2 167.42(5)
P1 Ni1 N1 84.89(10)
P2 Ni1 N1 83.03(10)
Ni1 P1 N4 98.55(11)
Ni1 P1 C4 120.93(16)
Ni1 P1 C7 118.81(13)
N4 P1 C4 103.51(18)
N4 P1 C7 104.0(2)
C4 P1 C7 107.7(2)
Ni1 P2 N5 103.83(11)
Ni1 P2 C10 120.45(15)
Ni1 P2 C13 112.27(13)
N5 P2 C10 104.01(17)
N5 P2 C13 106.0(2)
C10 P2 C13 108.86(19)
Ni1 N1 C1 122.6(3)
Ni1 N1 C3 120.5(2)
C1 N1 C3 117.0(3)
C1 N2 C2 114.6(3)
C2 N3 C3 116.7(3)
P1 N4 C1 117.9(2)
P1 N4 H1n4 127.8(17)
C1 N4 H1n4 114.4(17)
P2 N5 C3 112.8(3)
N1 C1 N2 124.8(4)
N1 C1 N4 115.5(3)
N2 C1 N4 119.6(3)
N2 C2 N3 127.0(4)
N2 C2 C16 115.0(3)
N3 C2 C16 118.0(4)
N1 C3 N3 119.8(3)
N1 C3 N5 119.9(3)
N3 C3 N5 120.3(4)
P1 C4 C5 110.1(4)
P1 C4 C6 113.9(3)
P1 C4 H1c4 106.31
C5 C4 C6 110.5(5)
C5 C4 H1c4 110
C6 C4 H1c4 105.9
C4 C5 H1c5 109.47
C4 C5 H2c5 109.47
C4 C5 H3c5 109.47
H1c5 C5 H2c5 109.47
H1c5 C5 H3c5 109.47
H2c5 C5 H3c5 109.47
C4 C6 H1c6 109.47
C4 C6 H2c6 109.47
C4 C6 H3c6 109.47
H1c6 C6 H2c6 109.47
H1c6 C6 H3c6 109.47
H2c6 C6 H3c6 109.47
P1 C7 C8 110.5(3)
P1 C7 C9 112.0(3)
P1 C7 H1c7 107.38
C8 C7 C9 110.6(4)
C8 C7 H1c7 108.84
C9 C7 H1c7 107.26
C7 C8 H1c8 109.47
C7 C8 H2c8 109.47
C7 C8 H3c8 109.47
H1c8 C8 H2c8 109.47
H1c8 C8 H3c8 109.47
H2c8 C8 H3c8 109.47
C7 C9 H1c9 109.47
C7 C9 H2c9 109.47
C7 C9 H3c9 109.47
H1c9 C9 H2c9 109.47
H1c9 C9 H3c9 109.47
H2c9 C9 H3c9 109.47
P2 C10 C11 109.2(3)
P2 C10 C12 112.9(3)
P2 C10 H1c10 108.21
C11 C10 C12 112.0(4)
C11 C10 H1c10 109.24
C12 C10 H1c10 105.2
C10 C11 H1c11 109.47
C10 C11 H2c11 109.47
C10 C11 H3c11 109.47
H1c11 C11 H2c11 109.47
H1c11 C11 H3c11 109.47
H2c11 C11 H3c11 109.47
C10 C12 H1c12 109.47
C10 C12 H2c12 109.47
C10 C12 H3c12 109.47
H1c12 C12 H2c12 109.47
H1c12 C12 H3c12 109.47
H2c12 C12 H3c12 109.47
P2 C13 C14 109.5(3)
P2 C13 C15 113.4(3)
P2 C13 H1c13 107.59
C14 C13 C15 112.0(4)
C14 C13 H1c13 109.22
C15 C13 H1c13 104.9
C13 C14 H1c14 109.47
C13 C14 H2c14 109.47
C13 C14 H3c14 109.47
H1c14 C14 H2c14 109.47
H1c14 C14 H3c14 109.47
H2c14 C14 H3c14 109.47
C13 C15 H1c15 109.47
C13 C15 H2c15 109.47
C13 C15 H3c15 109.47
H1c15 C15 H2c15 109.47
H1c15 C15 H3c15 109.47
H2c15 C15 H3c15 109.47
C2 C16 H1c16 109.47
C2 C16 H2c16 109.47
C2 C16 H3c16 109.47
H1c16 C16 H2c16 109.47
H1c16 C16 H3c16 109.47
H2c16 C16 H3c16 109.47
Cl2 Ni2 P3 97.97(5)
Cl2 Ni2 P4 94.12(5)
Cl2 Ni2 N6 176.30(12)
P3 Ni2 P4 167.78(5)
P3 Ni2 N6 84.85(10)
P4 Ni2 N6 83.14(10)
Ni2 P3 N9 99.24(11)
Ni2 P3 C20 121.72(17)
Ni2 P3 C23 114.81(13)
N9 P3 C20 104.58(18)
N9 P3 C23 105.2(2)
C20 P3 C23 108.9(2)
Ni2 P4 N10 103.56(12)
Ni2 P4 C26 113.97(14)
Ni2 P4 C29 118.09(13)
N10 P4 C26 107.78(18)
N10 P4 C29 105.08(19)
C26 P4 C29 107.5(2)
Ni2 N6 C17 122.2(2)
Ni2 N6 C19 120.7(3)
C17 N6 C19 117.1(3)
C17 N7 C18 115.2(3)
C18 N8 C19 116.5(3)
P3 N9 C17 117.4(3)
P3 N9 H1n9 122(3)
C17 N9 H1n9 120(3)
P4 N10 C19 111.7(3)
N6 C17 N7 124.0(3)
N6 C17 N9 115.7(3)
N7 C17 N9 120.3(4)
N7 C18 N8 126.1(4)
N7 C18 C32 116.6(4)
N8 C18 C32 117.2(3)
N6 C19 N8 120.8(3)
N6 C19 N10 120.8(3)
N8 C19 N10 118.4(3)
P3 C20 C21 108.9(3)
P3 C20 C22 110.3(3)
P3 C20 H1c20 110.1
C21 C20 C22 111.8(5)
C21 C20 H1c20 108.58
C22 C20 H1c20 107.14
C20 C21 H1c21 109.47
C20 C21 H2c21 109.47
C20 C21 H3c21 109.47
H1c21 C21 H2c21 109.47
H1c21 C21 H3c21 109.47
H2c21 C21 H3c21 109.47
C20 C22 H1c22 109.47
C20 C22 H2c22 109.47
C20 C22 H3c22 109.47
H1c22 C22 H2c22 109.47
H1c22 C22 H3c22 109.47
H2c22 C22 H3c22 109.47
P3 C23 C24 109.0(3)
P3 C23 C25 114.0(3)
P3 C23 H1c23 106.91
C24 C23 C25 110.1(5)
C24 C23 H1c23 111.01
C25 C23 H1c23 105.74
C23 C24 H1c24 109.47
C23 C24 H2c24 109.47
C23 C24 H3c24 109.47
H1c24 C24 H2c24 109.47
H1c24 C24 H3c24 109.47
H2c24 C24 H3c24 109.47
C23 C25 H1c25 109.47
C23 C25 H2c25 109.47
C23 C25 H3c25 109.47
H1c25 C25 H2c25 109.47
H1c25 C25 H3c25 109.47
H2c25 C25 H3c25 109.47
P4 C26 C27 113.4(4)
P4 C26 C28 110.2(3)
P4 C26 H1c26 106.46
C27 C26 C28 110.1(3)
C27 C26 H1c26 106.55
C28 C26 H1c26 109.93
C26 C27 H1c27 109.47
C26 C27 H2c27 109.47
C26 C27 H3c27 109.47
H1c27 C27 H2c27 109.47
H1c27 C27 H3c27 109.47
H2c27 C27 H3c27 109.47
C26 C28 H1c28 109.47
C26 C28 H2c28 109.47
C26 C28 H3c28 109.47
H1c28 C28 H2c28 109.47
H1c28 C28 H3c28 109.47
H2c28 C28 H3c28 109.47
P4 C29 C30 108.7(3)
P4 C29 C31 113.4(3)
P4 C29 H1c29 107.87
C30 C29 C31 110.9(3)
C30 C29 H1c29 110.5
C31 C29 H1c29 105.51
C29 C30 H1c30 109.47
C29 C30 H2c30 109.47
C29 C30 H3c30 109.47
H1c30 C30 H2c30 109.47
H1c30 C30 H3c30 109.47
H2c30 C30 H3c30 109.47
C29 C31 H1c31 109.47
C29 C31 H2c31 109.47
C29 C31 H3c31 109.47
H1c31 C31 H2c31 109.47
H1c31 C31 H3c31 109.47
H2c31 C31 H3c31 109.47
C18 C32 H1c32 109.47
C18 C32 H2c32 109.47
C18 C32 H3c32 109.47
H1c32 C32 H2c32 109.47
H1c32 C32 H3c32 109.47
H2c32 C32 H3c32 109.47
C33 O1 C36 108.4(4)
C34 O2 C35 109.4(5)
O1 C33 C34 112.3(5)
O1 C33 H1c33 109.47
O1 C33 H2c33 109.47
C34 C33 H1c33 109.47
C34 C33 H2c33 109.47
H1c33 C33 H2c33 106.44
O2 C34 C33 111.2(4)
O2 C34 H1c34 109.47
O2 C34 H2c34 109.47
C33 C34 H1c34 109.47
C33 C34 H2c34 109.47
H1c34 C34 H2c34 107.7
O2 C35 C36 112.8(5)
O2 C35 H1c35 109.47
O2 C35 H2c35 109.47
C36 C35 H1c35 109.47
C36 C35 H2c35 109.47
H1c35 C35 H2c35 105.97
O1 C36 C35 111.5(4)
O1 C36 H1c36 109.47
O1 C36 H2c36 109.47
C35 C36 H1c36 109.47
C35 C36 H2c36 109.47
H1c36 C36 H2c36 107.35
C37 O3 C40 109.7(4)
C38 O4 C39 109.1(4)
O3 C37 C38 112.3(5)
O3 C37 H1c37 109.47
O3 C37 H2c37 109.47
C38 C37 H1c37 109.47
C38 C37 H2c37 109.47
H1c37 C37 H2c37 106.48
O4 C38 C37 113.2(4)
O4 C38 H1c38 109.47
O4 C38 H2c38 109.47
C37 C38 H1c38 109.47
C37 C38 H2c38 109.47
H1c38 C38 H2c38 105.5
O4 C39 C40 110.9(6)
O4 C39 H1c39 109.47
O4 C39 H2c39 109.47
C40 C39 H1c39 109.47
C40 C39 H2c39 109.47
H1c39 C39 H2c39 108
O3 C40 C39 108.4(4)
O3 C40 H1c40 109.47
O3 C40 H2c40 109.47
C39 C40 H1c40 109.47
C39 C40 H2c40 109.47
H1c40 C40 H2c40 110.48

loop_
_geom_bond_atom_site_label_1
_geom_bond_atom_site_label_2
_geom_bond_distance
Ni1 Cl1 2.1767(19)
Ni1 P1 2.2025(15)
Ni1 P2 2.1778(15)
Ni1 N1 1.885(3)
P1 N4 1.708(3)
P1 C4 1.841(5)
P1 C7 1.845(4)
P2 N5 1.697(3)
P2 C10 1.835(5)
P2 C13 1.828(4)
N1 C1 1.357(5)
N1 C3 1.414(5)
N2 C1 1.320(5)
N2 C2 1.354(5)
N3 C2 1.327(5)
N3 C3 1.363(5)
N4 C1 1.365(5)
N4 H1n4 0.870(17)
N5 C3 1.319(5)
C2 C16 1.507(6)
C4 C5 1.545(8)
C4 C6 1.518(6)
C4 H1c4 0.96
C5 H1c5 0.96
C5 H2c5 0.96
C5 H3c5 0.96
C6 H1c6 0.96
C6 H2c6 0.96
C6 H3c6 0.96
C7 C8 1.552(8)
C7 C9 1.524(6)
C7 H1c7 0.96
C8 H1c8 0.96
C8 H2c8 0.96
C8 H3c8 0.96
C9 H1c9 0.96
C9 H2c9 0.96
C9 H3c9 0.96
C10 C11 1.530(6)
C10 C12 1.537(5)
C10 H1c10 0.96
C11 H1c11 0.96
C11 H2c11 0.96
C11 H3c11 0.96
C12 H1c12 0.96
C12 H2c12 0.96
C12 H3c12 0.96
C13 C14 1.535(7)
C13 C15 1.543(6)
C13 H1c13 0.96
C14 H1c14 0.96
C14 H2c14 0.96
C14 H3c14 0.96
C15 H1c15 0.96
C15 H2c15 0.96
C15 H3c15 0.96
C16 H1c16 0.96
C16 H2c16 0.96
C16 H3c16 0.96
Ni2 Cl2 2.1655(19)
Ni2 P3 2.1962(15)
Ni2 P4 2.1761(15)
Ni2 N6 1.879(3)
P3 N9 1.711(4)
P3 C20 1.825(5)
P3 C23 1.845(5)
P4 N10 1.707(4)
P4 C26 1.836(5)
P4 C29 1.834(4)
N6 C17 1.379(5)
N6 C19 1.390(5)
N7 C17 1.329(5)
N7 C18 1.358(5)
N8 C18 1.344(5)
N8 C19 1.369(5)
N9 C17 1.360(5)
N9 H1n9 0.87(3)
N10 C19 1.328(5)
C18 C32 1.491(6)
C20 C21 1.519(8)
C20 C22 1.548(6)
C20 H1c20 0.96
C21 H1c21 0.96
C21 H2c21 0.96
C21 H3c21 0.96
C22 H1c22 0.96
C22 H2c22 0.96
C22 H3c22 0.96
C23 C24 1.525(7)
C23 C25 1.522(7)
C23 H1c23 0.96
C24 H1c24 0.96
C24 H2c24 0.96
C24 H3c24 0.96
C25 H1c25 0.96
C25 H2c25 0.96
C25 H3c25 0.96
C26 C27 1.530(6)
C26 C28 1.542(6)
C26 H1c26 0.96
C27 H1c27 0.96
C27 H2c27 0.96
C27 H3c27 0.96
C28 H1c28 0.96
C28 H2c28 0.96
C28 H3c28 0.96
C29 C30 1.534(7)
C29 C31 1.517(6)
C29 H1c29 0.96
C30 H1c30 0.96
C30 H2c30 0.96
C30 H3c30 0.96
C31 H1c31 0.96
C31 H2c31 0.96
C31 H3c31 0.96
C32 H1c32 0.96
C32 H2c32 0.96
C32 H3c32 0.96
O1 C33 1.397(8)
O1 C36 1.437(6)
O2 C34 1.430(6)
O2 C35 1.424(8)
C33 C34 1.486(8)
C33 H1c33 0.96
C33 H2c33 0.96
C34 H1c34 0.96
C34 H2c34 0.96
C35 C36 1.507(8)
C35 H1c35 0.96
C35 H2c35 0.96
C36 H1c36 0.96
C36 H2c36 0.96
O3 C37 1.403(6)
O3 C40 1.462(8)
O4 C38 1.420(7)
O4 C39 1.403(7)
C37 C38 1.487(8)
C37 H1c37 0.96
C37 H2c37 0.96
C38 H1c38 0.96
C38 H2c38 0.96
C39 C40 1.542(10)
C39 H1c39 0.96
C39 H2c39 0.96
C40 H1c40 0.96
C40 H2c40 0.96

loop_
_geom_hbond_atom_site_label_D
_geom_hbond_atom_site_label_H
_geom_hbond_atom_site_label_A
_geom_hbond_site_symmetry_A
_geom_hbond_distance_DH
_geom_hbond_distance_HA
_geom_hbond_distance_DA
_geom_hbond_angle_DHA
N9 H1n9 N10 2_545 0.87(3) 2.20(3) 3.071(5) 179(4)
N4 H1n4 N5 2_655 0.870(17) 2.170(15) 3.010(4) 161.8(17)

loop_
_twin_individual_id
_twin_individual_mass_fraction_refined
_twin_individual_twin_matrix_11
_twin_individual_twin_matrix_12
_twin_individual_twin_matrix_13
_twin_individual_twin_matrix_21
_twin_individual_twin_matrix_22
_twin_individual_twin_matrix_23
_twin_individual_twin_matrix_31
_twin_individual_twin_matrix_32
_twin_individual_twin_matrix_33
1 0.5552(9) 1 0 0 0 1 0 0 0 1
2 0.4448(9) 1 0 -1 0 -1 0 0 0 -1

loop_
_restr_distance_atom_site_label_1
_restr_distance_site_symmetry_1
_restr_distance_atom_site_label_2
_restr_distance_target
_restr_distance_target_weight_param
N9 . H1n9 0.87 0.001
N4 . H1n4 0.87 0.001
N5 2_655 H1n4 2.17 0.001
